data_7046276
loop_
_publ_author_name
'Hill, Michael'
'Mahon, Mary F.'
'Pecharman, Anne-Frederique'

_publ_section_title
;
 Diborane Heterolysis: Breaking and Making B-B bonds at Magnesium
;
_journal_name_full 'Dalton Transactions'
_journal_paper_doi 10.1039/C8DT01451E
_journal_year 2018
_chemical_formula_moiety '2(C47 H77 B3 Mg N2 O6)'
_chemical_formula_sum 'C100 H168 B6 Mg2 N4 O12'
_chemical_formula_weight 1731.85
_chemical_name_systematic
;
 ?
;
_space_group_crystal_system monoclinic
_space_group_IT_number 15
_space_group_name_Hall '-C 2yc'
_space_group_name_H-M_alt 'C 1 2/c 1'
_symmetry_space_group_name_Hall '-C 2yc'
_symmetry_space_group_name_H-M 'C 1 2/c 1'
_atom_sites_solution_hydrogens geom
_atom_sites_solution_primary iterative
_audit_creation_date 2017-08-01
_audit_creation_method
;
Olex2 1.2
(compiled 2017.07.20 svn.r3457 for OlexSys, GUI svn.r5370)
;
_audit_update_record
;
2018-02-19 deposited with the CCDC.
2018-05-09 downloaded from the CCDC.
;
_cell_angle_alpha 90
_cell_angle_beta 122.981(8)
_cell_angle_gamma 90
_cell_formula_units_Z 8
_cell_length_a 45.271(3)
_cell_length_b 18.2367(7)
_cell_length_c 37.898(2)
_cell_measurement_reflns_used 12566
_cell_measurement_temperature 150.01(10)
_cell_measurement_theta_max 71.5880
_cell_measurement_theta_min 2.7810
_cell_volume 26246(3)
_computing_cell_refinement 'CrysAlisPro 1.171.38.41 (Rigaku OD, 2015)'
_computing_data_collection 'CrysAlisPro 1.171.38.41 (Rigaku OD, 2015)'
_computing_data_reduction 'CrysAlisPro 1.171.38.41 (Rigaku OD, 2015)'
_computing_molecular_graphics 'Olex2 (Dolomanov et al., 2009)'
_computing_publication_material 'Olex2 (Dolomanov et al., 2009)'
_computing_structure_refinement 'ShelXL (Sheldrick, 2015)'
_computing_structure_solution 'olex2.solve (Bourhis et al., 2015)'
_diffrn_ambient_environment N~2~
_diffrn_ambient_temperature 150.01(10)
_diffrn_detector 'CCD plate'
_diffrn_detector_area_resol_mean 8.1150
_diffrn_detector_type EosS2
_diffrn_measured_fraction_theta_full 0.998
_diffrn_measured_fraction_theta_max 0.997
_diffrn_measurement_device 'four-circle diffractometer'
_diffrn_measurement_device_type 'SuperNova, Dual, Cu at zero, EosS2'
_diffrn_measurement_method '\w scans'
_diffrn_radiation_monochromator mirror
_diffrn_radiation_probe x-ray
_diffrn_radiation_type CuK\a
_diffrn_radiation_wavelength 1.54184
_diffrn_reflns_av_R_equivalents 0.0598
_diffrn_reflns_av_unetI/netI 0.0677
_diffrn_reflns_Laue_measured_fraction_full 0.998
_diffrn_reflns_Laue_measured_fraction_max 0.997
_diffrn_reflns_limit_h_max 55
_diffrn_reflns_limit_h_min -52
_diffrn_reflns_limit_k_max 21
_diffrn_reflns_limit_k_min -22
_diffrn_reflns_limit_l_max 39
_diffrn_reflns_limit_l_min -46
_diffrn_reflns_number 95419
_diffrn_reflns_point_group_measured_fraction_full 0.998
_diffrn_reflns_point_group_measured_fraction_max 0.997
_diffrn_reflns_theta_full 67.684
_diffrn_reflns_theta_max 70.076
_diffrn_reflns_theta_min 2.720
_diffrn_source 'micro-focus sealed X-ray tube'
_diffrn_source_type 'SuperNova (Cu) X-ray Source'
_exptl_absorpt_coefficient_mu 0.515
_exptl_absorpt_correction_T_max 0.996
_exptl_absorpt_correction_T_min 0.995
_exptl_absorpt_correction_type gaussian
_exptl_absorpt_process_details
;
CrysAlisPro 1.171.38.41 (Rigaku Oxford Diffraction, 2015)
Numerical absorption correction based on gaussian integration over
            a multifaceted crystal model
Empirical absorption correction using spherical harmonics,
 implemented in SCALE3 ABSPACK scaling algorithm.
;
_exptl_crystal_colour colorless
_exptl_crystal_density_diffrn 0.877
_exptl_crystal_description block
_exptl_crystal_F_000 7568
_exptl_crystal_size_max 0.229
_exptl_crystal_size_mid 0.197
_exptl_crystal_size_min 0.16
_refine_diff_density_max 0.253
_refine_diff_density_min -0.228
_refine_diff_density_rms 0.044
_refine_ls_extinction_coef 0.000078(10)
_refine_ls_extinction_expression Fc^*^=kFc[1+0.001xFc^2^\l^3^/sin(2\q)]^-1/4^
_refine_ls_extinction_method SHELXL
_refine_ls_goodness_of_fit_ref 0.945
_refine_ls_hydrogen_treatment constr
_refine_ls_matrix_type full
_refine_ls_number_parameters 1260
_refine_ls_number_reflns 24859
_refine_ls_number_restraints 234
_refine_ls_restrained_S_all 0.949
_refine_ls_R_factor_all 0.1381
_refine_ls_R_factor_gt 0.0781
_refine_ls_shift/su_max 0.001
_refine_ls_shift/su_mean 0.000
_refine_ls_structure_factor_coef Fsqd
_refine_ls_weighting_details 'w=1/[\s^2^(Fo^2^)+(0.1364P)^2^] where P=(Fo^2^+2Fc^2^)/3'
_refine_ls_weighting_scheme calc
_refine_ls_wR_factor_gt 0.2155
_refine_ls_wR_factor_ref 0.2621
_reflns_Friedel_coverage 0.000
_reflns_number_gt 11128
_reflns_number_total 24859
_reflns_threshold_expression 'I > 2\s(I)'
_cod_data_source_file c8dt01451e2.cif
_cod_data_source_block s17msh68
_cod_database_code 7046276
_shelxl_version_number 2014-3
_shelx_space_group_comment
;
The symmetry employed for this shelxl refinement is uniquely defined
by the following loop, which should always be used as a source of
symmetry information in preference to the above space-group names.
They are only intended as comments.
;
_olex2_submission_special_instructions 'No special instructions were received'

loop_
_space_group_symop_operation_xyz
'x, y, z'
'-x, y, -z+1/2'
'x+1/2, y+1/2, z'
'-x+1/2, y+1/2, -z+1/2'
'-x, -y, -z'
'x, -y, z-1/2'
'-x+1/2, -y+1/2, -z'
'x+1/2, -y+1/2, z-1/2'

loop_
_atom_site_label
_atom_site_type_symbol
_atom_site_fract_x
_atom_site_fract_y
_atom_site_fract_z
_atom_site_U_iso_or_equiv
_atom_site_adp_type
_atom_site_occupancy
_atom_site_site_symmetry_order
_atom_site_calc_flag
_atom_site_refinement_flags_posn
_atom_site_refinement_flags_adp
_atom_site_refinement_flags_occupancy
_atom_site_disorder_assembly
_atom_site_disorder_group
Mg1 Mg 0.58776(3) 0.25211(6) 0.48446(3) 0.0651(3) Uani 1 1 d . . . . .
O1 O 0.54806(5) 0.19936(13) 0.47868(6) 0.0711(6) Uani 1 1 d . . . . .
O2 O 0.49358(5) 0.24877(13) 0.41856(6) 0.0702(6) Uani 1 1 d . . . . .
O3 O 0.57625(5) 0.21089(13) 0.42820(6) 0.0690(6) Uani 1 1 d . . . . .
O4 O 0.53014(6) 0.16537(14) 0.36717(7) 0.0812(7) Uani 1 1 d D . . . .
O5 O 0.51095(7) 0.04362(14) 0.45136(7) 0.0994(9) Uani 1 1 d D . . . .
O6 O 0.4758(6) 0.0726(7) 0.3830(4) 0.080(3) Uani 0.5 1 d D U P A 1
N1 N 0.63719(7) 0.22790(17) 0.53343(8) 0.0729(8) Uani 1 1 d . . . . .
N2 N 0.59537(6) 0.36293(16) 0.48823(7) 0.0669(7) Uani 1 1 d . . . . .
C1 C 0.69740(9) 0.2325(2) 0.54693(11) 0.0912(12) Uani 1 1 d . . . . .
H1A H 0.7010 0.1917 0.5649 0.137 Uiso 1 1 calc GR . . . .
H1B H 0.7146 0.2697 0.5630 0.137 Uiso 1 1 calc GR . . . .
H1C H 0.6998 0.2164 0.5245 0.137 Uiso 1 1 calc GR . . . .
C3 C 0.65395(8) 0.3297(2) 0.50697(10) 0.0746(10) Uani 1 1 d . . . . .
H1BA H 0.6703 0.3422 0.5004 0.089 Uiso 1 1 calc R . . . .
C2 C 0.66071(9) 0.2636(2) 0.52871(10) 0.0758(10) Uani 1 1 d . . . . .
C4 C 0.62604(8) 0.3810(2) 0.49326(10) 0.0736(10) Uani 1 1 d . . . . .
C5 C 0.63346(9) 0.4569(2) 0.48491(12) 0.0872(12) Uani 1 1 d . . . . .
H5A H 0.6263 0.4607 0.4560 0.131 Uiso 1 1 calc GR . . . .
H5B H 0.6582 0.4668 0.5029 0.131 Uiso 1 1 calc GR . . . .
H5C H 0.6206 0.4918 0.4904 0.131 Uiso 1 1 calc GR . . . .
C6 C 0.57090(8) 0.4220(2) 0.48109(10) 0.0730(10) Uani 1 1 d . . . . .
C7 C 0.56977(9) 0.4480(2) 0.51523(10) 0.0758(10) Uani 1 1 d . . . . .
C8 C 0.54572(10) 0.5011(2) 0.50843(12) 0.0924(12) Uani 1 1 d . . . . .
H8 H 0.5452 0.5187 0.5311 0.111 Uiso 1 1 calc R . . . .
C9 C 0.52229(10) 0.5290(2) 0.46868(13) 0.0932(13) Uani 1 1 d . . . . .
H9 H 0.5059 0.5643 0.4647 0.112 Uiso 1 1 calc R . . . .
C10 C 0.52341(10) 0.5040(2) 0.43499(13) 0.0877(12) Uani 1 1 d . . . . .
H10 H 0.5080 0.5237 0.4084 0.105 Uiso 1 1 calc R . . . .
C11 C 0.54726(9) 0.4495(2) 0.44010(11) 0.0743(10) Uani 1 1 d . . . . .
C12 C 0.54641(9) 0.4243(2) 0.40205(10) 0.0742(10) Uani 1 1 d . . . . .
H12 H 0.5663 0.3908 0.4116 0.089 Uiso 1 1 calc R . . . .
C13 C 0.51282(9) 0.3816(2) 0.37196(11) 0.0848(11) Uani 1 1 d . . . . .
H13A H 0.5117 0.3387 0.3859 0.127 Uiso 1 1 calc GR . . . .
H13B H 0.5129 0.3672 0.3477 0.127 Uiso 1 1 calc GR . . . .
H13C H 0.4927 0.4120 0.3634 0.127 Uiso 1 1 calc GR . . . .
C14 C 0.55092(11) 0.4879(2) 0.37860(12) 0.0953(13) Uani 1 1 d . . . . .
H14A H 0.5320 0.5223 0.3692 0.143 Uiso 1 1 calc GR . . . .
H14B H 0.5506 0.4689 0.3548 0.143 Uiso 1 1 calc GR . . . .
H14C H 0.5730 0.5120 0.3972 0.143 Uiso 1 1 calc GR . . . .
C15 C 0.59576(10) 0.4219(2) 0.55942(11) 0.0869(12) Uani 1 1 d . . . . .
H15 H 0.6026 0.3718 0.5575 0.104 Uiso 1 1 calc R . . . .
C16 C 0.57947(12) 0.4188(3) 0.58630(12) 0.1218(18) Uani 1 1 d . . . . .
H16A H 0.5743 0.4676 0.5908 0.183 Uiso 1 1 calc GR . . . .
H16B H 0.5959 0.3963 0.6129 0.183 Uiso 1 1 calc GR . . . .
H16C H 0.5582 0.3905 0.5718 0.183 Uiso 1 1 calc GR . . . .
C17 C 0.62914(12) 0.4689(3) 0.58071(13) 0.1253(18) Uani 1 1 d . . . . .
H17A H 0.6407 0.4639 0.5658 0.188 Uiso 1 1 calc GR . . . .
H17B H 0.6447 0.4529 0.6092 0.188 Uiso 1 1 calc GR . . . .
H17C H 0.6230 0.5193 0.5805 0.188 Uiso 1 1 calc GR . . . .
C18 C 0.64918(8) 0.1723(2) 0.56584(10) 0.0780(11) Uani 1 1 d . . . . .
C19 C 0.66342(9) 0.1954(2) 0.60753(11) 0.0825(11) Uani 1 1 d . . . . .
C20 C 0.67234(10) 0.1416(3) 0.63801(12) 0.0947(13) Uani 1 1 d . . . . .
H20 H 0.6819 0.1556 0.6658 0.114 Uiso 1 1 calc R . . . .
C21 C 0.66734(11) 0.0690(3) 0.62778(12) 0.1018(14) Uani 1 1 d . . . . .
H21 H 0.6734 0.0341 0.6485 0.122 Uiso 1 1 calc R . . . .
C22 C 0.65328(11) 0.0472(2) 0.58675(12) 0.0973(13) Uani 1 1 d . . . . .
H22 H 0.6498 -0.0024 0.5800 0.117 Uiso 1 1 calc R . . . .
C23 C 0.64426(10) 0.0987(2) 0.55536(11) 0.0878(12) Uani 1 1 d . . . . .
C24 C 0.63043(13) 0.0707(3) 0.51096(13) 0.1026(14) Uani 1 1 d . . . . .
H24 H 0.6238 0.1135 0.4925 0.123 Uiso 1 1 calc R . . . .
C25 C 0.65951(15) 0.0304(3) 0.51015(15) 0.1334(19) Uani 1 1 d . . . . .
H25A H 0.6802 0.0606 0.5227 0.200 Uiso 1 1 calc GR . . . .
H25B H 0.6518 0.0197 0.4816 0.200 Uiso 1 1 calc GR . . . .
H25C H 0.6649 -0.0145 0.5257 0.200 Uiso 1 1 calc GR . . . .
C26 C 0.59738(14) 0.0233(3) 0.49425(15) 0.135(2) Uani 1 1 d . . . . .
H26A H 0.6037 -0.0223 0.5094 0.203 Uiso 1 1 calc GR . . . .
H26B H 0.5870 0.0137 0.4649 0.203 Uiso 1 1 calc GR . . . .
H26C H 0.5808 0.0488 0.4981 0.203 Uiso 1 1 calc GR . . . .
C27 C 0.66809(9) 0.2743(2) 0.62055(11) 0.0852(11) Uani 1 1 d . . . . .
H27 H 0.6553 0.3042 0.5950 0.102 Uiso 1 1 calc R . . . .
C28 C 0.65351(11) 0.2927(3) 0.64762(12) 0.1058(15) Uani 1 1 d . . . . .
H28A H 0.6291 0.2791 0.6329 0.159 Uiso 1 1 calc GR . . . .
H28B H 0.6558 0.3443 0.6533 0.159 Uiso 1 1 calc GR . . . .
H28C H 0.6665 0.2661 0.6736 0.159 Uiso 1 1 calc GR . . . .
C29 C 0.70706(10) 0.2967(2) 0.64440(13) 0.1045(14) Uani 1 1 d . . . . .
H29A H 0.7201 0.2690 0.6700 0.157 Uiso 1 1 calc GR . . . .
H29B H 0.7092 0.3481 0.6509 0.157 Uiso 1 1 calc GR . . . .
H29C H 0.7162 0.2870 0.6272 0.157 Uiso 1 1 calc GR . . . .
C30 C 0.56509(9) 0.2123(2) 0.55035(10) 0.0865(12) Uani 1 1 d . . . . .
H30A H 0.5803 0.1706 0.5579 0.130 Uiso 1 1 calc GR . . . .
H30B H 0.5565 0.2150 0.5685 0.130 Uiso 1 1 calc GR . . . .
H30C H 0.5780 0.2562 0.5533 0.130 Uiso 1 1 calc GR . . . .
C31 C 0.53441(9) 0.2049(2) 0.50527(10) 0.0742(10) Uani 1 1 d . . . . .
H31 H 0.5214 0.1599 0.5025 0.089 Uiso 1 1 calc R . . . .
C32 C 0.50926(9) 0.2692(2) 0.49003(10) 0.0796(10) Uani 1 1 d . . . . .
H32A H 0.5224 0.3139 0.4944 0.096 Uiso 1 1 calc R . . . .
H32B H 0.4992 0.2724 0.5070 0.096 Uiso 1 1 calc R . . . .
C33 C 0.47927(9) 0.2645(2) 0.44360(10) 0.0745(10) Uani 1 1 d . . . . .
C34 C 0.46164(11) 0.3390(2) 0.42822(13) 0.0974(13) Uani 1 1 d . . . . .
H34A H 0.4789 0.3749 0.4329 0.146 Uiso 1 1 calc GR . . . .
H34B H 0.4510 0.3528 0.4433 0.146 Uiso 1 1 calc GR . . . .
H34C H 0.4438 0.3363 0.3987 0.146 Uiso 1 1 calc GR . . . .
C35 C 0.45212(9) 0.2064(2) 0.43738(11) 0.0884(12) Uani 1 1 d . . . . .
H35A H 0.4338 0.2033 0.4081 0.133 Uiso 1 1 calc GR . . . .
H35B H 0.4421 0.2201 0.4532 0.133 Uiso 1 1 calc GR . . . .
H35C H 0.4635 0.1597 0.4470 0.133 Uiso 1 1 calc GR . . . .
C36 C 0.58964(9) 0.2049(2) 0.39976(10) 0.0720(10) Uani 1 1 d D . . . .
C37 C 0.56158(14) 0.1522(4) 0.3659(2) 0.075(3) Uani 0.5 1 d D U P B 1
C38 C 0.5509(3) 0.1702(6) 0.3209(2) 0.086(3) Uani 0.5 1 d D U P B 1
H38A H 0.5374 0.1305 0.3026 0.129 Uiso 0.5 1 calc GR . P B 1
H38B H 0.5717 0.1771 0.3204 0.129 Uiso 0.5 1 calc GR . P B 1
H38C H 0.5371 0.2143 0.3116 0.129 Uiso 0.5 1 calc GR . P B 1
C39 C 0.5708(3) 0.0705(5) 0.3749(3) 0.087(3) Uani 0.5 1 d D U P B 1
H39A H 0.5773 0.0594 0.4030 0.130 Uiso 0.5 1 calc GR . P B 1
H39B H 0.5902 0.0595 0.3722 0.130 Uiso 0.5 1 calc GR . P B 1
H39C H 0.5508 0.0415 0.3553 0.130 Uiso 0.5 1 calc GR . P B 1
C40 C 0.62520(10) 0.1688(2) 0.42403(12) 0.0908(12) Uani 1 1 d . . . . .
H40A H 0.6411 0.1983 0.4480 0.136 Uiso 1 1 calc GR . . . .
H40B H 0.6342 0.1637 0.4063 0.136 Uiso 1 1 calc GR . . . .
H40C H 0.6231 0.1212 0.4333 0.136 Uiso 1 1 calc GR . . . .
C41 C 0.59397(11) 0.2818(2) 0.38854(12) 0.0952(13) Uani 1 1 d . . . . .
H41A H 0.5714 0.3054 0.3729 0.143 Uiso 1 1 calc GR . . . .
H41B H 0.6039 0.2799 0.3718 0.143 Uiso 1 1 calc GR . . . .
H41C H 0.6093 0.3090 0.4138 0.143 Uiso 1 1 calc GR . . . .
C42 C 0.4878(4) -0.0190(6) 0.4295(4) 0.120(5) Uani 0.5 1 d D U P A 1
C43 C 0.4791(2) -0.0073(7) 0.3865(4) 0.097(3) Uani 0.5 1 d D U P A 1
C44 C 0.4430(3) -0.0385(7) 0.3525(4) 0.096(4) Uani 0.5 1 d D U P A 1
H44A H 0.4248 -0.0135 0.3535 0.144 Uiso 0.5 1 calc GR . P A 1
H44B H 0.4422 -0.0899 0.3574 0.144 Uiso 0.5 1 calc GR . P A 1
H44C H 0.4394 -0.0316 0.3253 0.144 Uiso 0.5 1 calc GR . P A 1
C45 C 0.5087(3) -0.0365(7) 0.3816(3) 0.101(3) Uani 0.5 1 d D U P A 1
H45A H 0.5121 -0.0033 0.3645 0.151 Uiso 0.5 1 calc GR . P A 1
H45B H 0.5022 -0.0839 0.3685 0.151 Uiso 0.5 1 calc GR . P A 1
H45C H 0.5301 -0.0405 0.4088 0.151 Uiso 0.5 1 calc GR . P A 1
C46 C 0.5099(7) -0.0846(10) 0.4564(5) 0.104(6) Uani 0.5 1 d D U P A 1
H46A H 0.5320 -0.0847 0.4587 0.156 Uiso 0.5 1 calc GR . P A 1
H46B H 0.4975 -0.1293 0.4434 0.156 Uiso 0.5 1 calc GR . P A 1
H46C H 0.5139 -0.0806 0.4840 0.156 Uiso 0.5 1 calc GR . P A 1
C47 C 0.4545(5) -0.0123(13) 0.4310(5) 0.132(6) Uani 0.5 1 d D U P A 1
H47A H 0.4609 0.0069 0.4578 0.198 Uiso 0.5 1 calc GR . P A 1
H47B H 0.4440 -0.0597 0.4269 0.198 Uiso 0.5 1 calc GR . P A 1
H47C H 0.4380 0.0202 0.4091 0.198 Uiso 0.5 1 calc GR . P A 1
B1 B 0.51828(10) 0.1864(2) 0.43117(11) 0.0706(11) Uani 1 1 d . . . . .
B2 B 0.54043(11) 0.1889(2) 0.40588(11) 0.0701(11) Uani 1 1 d . . . . .
B3 B 0.50002(11) 0.1003(3) 0.42298(12) 0.0757(12) Uani 1 1 d . . . . .
Mg2 Mg 0.34416(3) 0.34050(6) 0.23431(3) 0.0660(3) Uani 1 1 d . . . . .
O7 O 0.31420(5) 0.30571(13) 0.17724(6) 0.0699(6) Uani 1 1 d . . . . .
O8 O 0.34301(5) 0.31474(13) 0.13836(6) 0.0726(6) Uani 1 1 d . . . . .
O9 O 0.37912(5) 0.25738(12) 0.24716(6) 0.0689(6) Uani 1 1 d . . . . .
O10 O 0.39658(6) 0.18109(15) 0.21440(6) 0.0821(7) Uani 1 1 d . . . . .
O11 O 0.32560(6) 0.13821(14) 0.11640(7) 0.0821(7) Uani 1 1 d D . . . .
O12 O 0.28255(6) 0.15231(14) 0.12909(8) 0.0847(7) Uani 1 1 d D . . . .
N3 N 0.32915(6) 0.34309(15) 0.27608(8) 0.0660(7) Uani 1 1 d . . . . .
N4 N 0.36751(7) 0.44254(15) 0.24998(8) 0.0673(7) Uani 1 1 d . . . . .
C48 C 0.35702(9) 0.3423(2) 0.35304(10) 0.0783(10) Uani 1 1 d . . . . .
H48A H 0.3357 0.3566 0.3509 0.117 Uiso 1 1 calc GR . . . .
H48B H 0.3768 0.3650 0.3773 0.117 Uiso 1 1 calc GR . . . .
H48C H 0.3595 0.2899 0.3558 0.117 Uiso 1 1 calc GR . . . .
C49 C 0.35562(8) 0.36600(19) 0.31423(10) 0.0671(9) Uani 1 1 d . . . . .
C50 C 0.38275(8) 0.4113(2) 0.32008(10) 0.0698(9) Uani 1 1 d . . . . .
H50 H 0.4019 0.4139 0.3478 0.084 Uiso 1 1 calc R . . . .
C51 C 0.38653(8) 0.4540(2) 0.29149(11) 0.0705(9) Uani 1 1 d . . . . .
C52 C 0.41400(9) 0.5147(2) 0.31096(11) 0.0838(11) Uani 1 1 d . . . . .
H52A H 0.4361 0.4965 0.3167 0.126 Uiso 1 1 calc GR . . . .
H52B H 0.4167 0.5307 0.3367 0.126 Uiso 1 1 calc GR . . . .
H52C H 0.4065 0.5552 0.2918 0.126 Uiso 1 1 calc GR . . . .
C53 C 0.36975(9) 0.4964(2) 0.22356(11) 0.0750(10) Uani 1 1 d . . . . .
C54 C 0.39659(10) 0.4943(2) 0.21595(11) 0.0789(10) Uani 1 1 d . . . . .
C55 C 0.39662(12) 0.5472(3) 0.18971(14) 0.1031(14) Uani 1 1 d . . . . .
H55 H 0.4145 0.5465 0.1845 0.124 Uiso 1 1 calc R . . . .
C56 C 0.37080(14) 0.6014(3) 0.17084(16) 0.1137(16) Uani 1 1 d . . . . .
H56 H 0.3715 0.6363 0.1534 0.136 Uiso 1 1 calc R . . . .
C57 C 0.34466(13) 0.6024(3) 0.17829(14) 0.1071(14) Uani 1 1 d . . . . .
H57 H 0.3274 0.6385 0.1656 0.129 Uiso 1 1 calc R . . . .
C58 C 0.34275(11) 0.5508(2) 0.20453(13) 0.0886(11) Uani 1 1 d . . . . .
C59 C 0.31398(10) 0.5545(2) 0.21335(12) 0.0861(11) Uani 1 1 d . . . . .
H59 H 0.3100 0.5048 0.2198 0.103 Uiso 1 1 calc R . . . .
C60 C 0.27895(11) 0.5833(3) 0.17587(13) 0.1116(15) Uani 1 1 d . . . . .
H60A H 0.2812 0.6345 0.1720 0.167 Uiso 1 1 calc GR . . . .
H60B H 0.2607 0.5765 0.1813 0.167 Uiso 1 1 calc GR . . . .
H60C H 0.2730 0.5568 0.1509 0.167 Uiso 1 1 calc GR . . . .
C61 C 0.32642(11) 0.6031(2) 0.25273(13) 0.1043(14) Uani 1 1 d . . . . .
H61A H 0.3478 0.5833 0.2763 0.156 Uiso 1 1 calc GR . . . .
H61B H 0.3086 0.6039 0.2590 0.156 Uiso 1 1 calc GR . . . .
H61C H 0.3306 0.6521 0.2472 0.156 Uiso 1 1 calc GR . . . .
C62 C 0.42576(9) 0.4387(2) 0.23530(11) 0.0809(11) Uani 1 1 d . . . . .
H62 H 0.4234 0.4098 0.2555 0.097 Uiso 1 1 calc R . . . .
C63 C 0.46243(10) 0.4738(3) 0.25922(12) 0.1010(14) Uani 1 1 d . . . . .
H63A H 0.4666 0.4972 0.2396 0.151 Uiso 1 1 calc GR . . . .
H63B H 0.4799 0.4366 0.2744 0.151 Uiso 1 1 calc GR . . . .
H63C H 0.4638 0.5095 0.2786 0.151 Uiso 1 1 calc GR . . . .
C64 C 0.42291(10) 0.3856(2) 0.20210(12) 0.0891(12) Uani 1 1 d . . . . .
H64A H 0.4014 0.3582 0.1899 0.134 Uiso 1 1 calc GR . . . .
H64B H 0.4426 0.3525 0.2151 0.134 Uiso 1 1 calc GR . . . .
H64C H 0.4230 0.4130 0.1805 0.134 Uiso 1 1 calc GR . . . .
C65 C 0.29790(8) 0.3153(2) 0.27341(10) 0.0705(9) Uani 1 1 d . . . . .
C66 C 0.29106(9) 0.2410(2) 0.27056(10) 0.0738(10) Uani 1 1 d . . . . .
C67 C 0.26057(10) 0.2170(2) 0.26793(11) 0.0859(11) Uani 1 1 d . . . . .
H67 H 0.2560 0.1670 0.2665 0.103 Uiso 1 1 calc R . . . .
C68 C 0.23726(10) 0.2658(3) 0.26741(12) 0.0912(12) Uani 1 1 d . . . . .
H68 H 0.2171 0.2490 0.2658 0.109 Uiso 1 1 calc R . . . .
C69 C 0.24385(10) 0.3391(2) 0.26934(11) 0.0830(11) Uani 1 1 d . . . . .
H69 H 0.2280 0.3720 0.2689 0.100 Uiso 1 1 calc R . . . .
C70 C 0.27379(9) 0.3659(2) 0.27191(11) 0.0794(11) Uani 1 1 d . . . . .
C71 C 0.27883(10) 0.4485(2) 0.27248(13) 0.0903(12) Uani 1 1 d . . . . .
H71 H 0.2996 0.4582 0.2714 0.108 Uiso 1 1 calc R . . . .
C72 C 0.24718(11) 0.4844(2) 0.23472(13) 0.1016(14) Uani 1 1 d . . . . .
H72A H 0.2436 0.4637 0.2094 0.152 Uiso 1 1 calc GR . . . .
H72B H 0.2513 0.5362 0.2352 0.152 Uiso 1 1 calc GR . . . .
H72C H 0.2267 0.4762 0.2357 0.152 Uiso 1 1 calc GR . . . .
C73 C 0.28482(12) 0.4824(3) 0.31330(13) 0.1221(18) Uani 1 1 d . . . . .
H73A H 0.2643 0.4745 0.3143 0.183 Uiso 1 1 calc GR . . . .
H73B H 0.2890 0.5341 0.3136 0.183 Uiso 1 1 calc GR . . . .
H73C H 0.3049 0.4598 0.3372 0.183 Uiso 1 1 calc GR . . . .
C74 C 0.31586(10) 0.1835(2) 0.27200(12) 0.0850(11) Uani 1 1 d . . . . .
H74 H 0.3361 0.2092 0.2750 0.102 Uiso 1 1 calc R . . . .
C75 C 0.32980(11) 0.1318(2) 0.31019(13) 0.1027(14) Uani 1 1 d . . . . .
H75A H 0.3427 0.1598 0.3357 0.154 Uiso 1 1 calc GR . . . .
H75B H 0.3451 0.0958 0.3098 0.154 Uiso 1 1 calc GR . . . .
H75C H 0.3103 0.1078 0.3088 0.154 Uiso 1 1 calc GR . . . .
C76 C 0.29848(10) 0.1397(2) 0.23120(12) 0.0925(12) Uani 1 1 d . . . . .
H76A H 0.2776 0.1165 0.2264 0.139 Uiso 1 1 calc GR . . . .
H76B H 0.3145 0.1029 0.2333 0.139 Uiso 1 1 calc GR . . . .
H76C H 0.2924 0.1720 0.2082 0.139 Uiso 1 1 calc GR . . . .
C77 C 0.26180(9) 0.3730(2) 0.15862(11) 0.0870(12) Uani 1 1 d . . . . .
H77A H 0.2570 0.3374 0.1735 0.131 Uiso 1 1 calc GR . . . .
H77B H 0.2400 0.3920 0.1354 0.131 Uiso 1 1 calc GR . . . .
H77C H 0.2754 0.4124 0.1773 0.131 Uiso 1 1 calc GR . . . .
C78 C 0.28221(8) 0.3373(2) 0.14223(10) 0.0719(10) Uani 1 1 d . . . . .
H78 H 0.2678 0.2979 0.1227 0.086 Uiso 1 1 calc R . . . .
C79 C 0.29225(9) 0.3898(2) 0.11997(11) 0.0833(11) Uani 1 1 d . . . . .
H79A H 0.3056 0.4298 0.1389 0.100 Uiso 1 1 calc R . . . .
H79B H 0.2710 0.4103 0.0960 0.100 Uiso 1 1 calc R . . . .
C80 C 0.31430(9) 0.3547(2) 0.10447(11) 0.0780(10) Uani 1 1 d . . . . .
C81 C 0.33089(11) 0.4149(2) 0.09294(13) 0.1027(14) Uani 1 1 d . . . . .
H81A H 0.3448 0.4463 0.1168 0.154 Uiso 1 1 calc GR . . . .
H81B H 0.3127 0.4432 0.0700 0.154 Uiso 1 1 calc GR . . . .
H81C H 0.3456 0.3932 0.0848 0.154 Uiso 1 1 calc GR . . . .
C82 C 0.29190(9) 0.3062(2) 0.06587(10) 0.0890(12) Uani 1 1 d . . . . .
H82A H 0.3069 0.2812 0.0591 0.133 Uiso 1 1 calc GR . . . .
H82B H 0.2753 0.3361 0.0425 0.133 Uiso 1 1 calc GR . . . .
H82C H 0.2794 0.2709 0.0718 0.133 Uiso 1 1 calc GR . . . .
C83 C 0.41261(8) 0.2227(2) 0.28141(10) 0.0703(9) Uani 1 1 d . . . . .
C84 C 0.41528(9) 0.1570(2) 0.25782(10) 0.0772(10) Uani 1 1 d . . . . .
C85 C 0.39543(11) 0.0895(2) 0.25827(14) 0.1105(15) Uani 1 1 d . . . . .
H85A H 0.3718 0.1031 0.2491 0.166 Uiso 1 1 calc GR . . . .
H85B H 0.4072 0.0701 0.2863 0.166 Uiso 1 1 calc GR . . . .
H85C H 0.3948 0.0529 0.2397 0.166 Uiso 1 1 calc GR . . . .
C86 C 0.45268(9) 0.1353(3) 0.27228(11) 0.1010(14) Uani 1 1 d . . . . .
H86A H 0.4520 0.0953 0.2554 0.151 Uiso 1 1 calc GR . . . .
H86B H 0.4652 0.1206 0.3013 0.151 Uiso 1 1 calc GR . . . .
H86C H 0.4644 0.1764 0.2693 0.151 Uiso 1 1 calc GR . . . .
C87 C 0.44170(9) 0.2780(2) 0.29581(11) 0.0951(13) Uani 1 1 d . . . . .
H87A H 0.4441 0.2902 0.2728 0.143 Uiso 1 1 calc GR . . . .
H87B H 0.4634 0.2577 0.3184 0.143 Uiso 1 1 calc GR . . . .
H87C H 0.4362 0.3215 0.3054 0.143 Uiso 1 1 calc GR . . . .
C88 C 0.40933(10) 0.2042(2) 0.31774(11) 0.0959(13) Uani 1 1 d . . . . .
H88A H 0.4049 0.2482 0.3281 0.144 Uiso 1 1 calc GR . . . .
H88B H 0.4308 0.1821 0.3398 0.144 Uiso 1 1 calc GR . . . .
H88C H 0.3902 0.1705 0.3086 0.144 Uiso 1 1 calc GR . . . .
C89 C 0.2971(3) 0.0868(7) 0.0916(4) 0.109(5) Uani 0.5 1 d D U P C 1
C90 C 0.2780(4) 0.0776(4) 0.1138(5) 0.100(5) Uani 0.5 1 d D U P C 1
C91 C 0.2396(4) 0.0544(9) 0.0922(4) 0.102(4) Uani 0.5 1 d D U P C 1
H91A H 0.2337 0.0493 0.1128 0.152 Uiso 0.5 1 calc GR . P C 1
H91B H 0.2362 0.0084 0.0782 0.152 Uiso 0.5 1 calc GR . P C 1
H91C H 0.2248 0.0910 0.0720 0.152 Uiso 0.5 1 calc GR . P C 1
C92 C 0.2891(4) 0.0248(12) 0.1502(6) 0.111(5) Uani 0.5 1 d D U P C 1
H92A H 0.3131 0.0339 0.1722 0.167 Uiso 0.5 1 calc GR . P C 1
H92B H 0.2867 -0.0248 0.1405 0.167 Uiso 0.5 1 calc GR . P C 1
H92C H 0.2743 0.0320 0.1609 0.167 Uiso 0.5 1 calc GR . P C 1
C93 C 0.2729(4) 0.1110(10) 0.0457(4) 0.115(5) Uani 0.5 1 d D U P C 1
H93A H 0.2549 0.1429 0.0432 0.172 Uiso 0.5 1 calc GR . P C 1
H93B H 0.2621 0.0687 0.0282 0.172 Uiso 0.5 1 calc GR . P C 1
H93C H 0.2864 0.1366 0.0370 0.172 Uiso 0.5 1 calc GR . P C 1
C94 C 0.3178(5) 0.0218(9) 0.0907(4) 0.116(5) Uani 0.5 1 d D U P C 1
H94A H 0.3283 0.0347 0.0754 0.174 Uiso 0.5 1 calc GR . P C 1
H94B H 0.3022 -0.0191 0.0773 0.174 Uiso 0.5 1 calc GR . P C 1
H94C H 0.3359 0.0086 0.1190 0.174 Uiso 0.5 1 calc GR . P C 1
B4 B 0.33470(9) 0.2618(2) 0.16108(11) 0.0656(10) Uani 1 1 d . . . . .
B5 B 0.37241(10) 0.2324(3) 0.20731(12) 0.0699(11) Uani 1 1 d . . . . .
B6 B 0.31261(10) 0.1833(2) 0.13444(11) 0.0703(11) Uani 1 1 d . . . . .
C47A C 0.4592(4) -0.0162(10) 0.4441(4) 0.087(4) Uani 0.5 1 d D U P A 2
H47D H 0.4710 -0.0166 0.4741 0.131 Uiso 0.5 1 calc GR . P A 2
H47E H 0.4441 -0.0583 0.4325 0.131 Uiso 0.5 1 calc GR . P A 2
H47F H 0.4454 0.0276 0.4330 0.131 Uiso 0.5 1 calc GR . P A 2
C44A C 0.4282(3) -0.0208(9) 0.3566(5) 0.138(6) Uani 0.5 1 d D U P A 2
H44D H 0.4251 -0.0730 0.3562 0.206 Uiso 0.5 1 calc GR . P A 2
H44E H 0.4205 -0.0043 0.3288 0.206 Uiso 0.5 1 calc GR . P A 2
H44F H 0.4146 0.0029 0.3657 0.206 Uiso 0.5 1 calc GR . P A 2
C43A C 0.4673(3) -0.0019(9) 0.3869(4) 0.115(4) Uani 0.5 1 d D U P A 2
C42A C 0.4867(4) -0.0184(6) 0.4321(3) 0.102(4) Uani 0.5 1 d D U P A 2
C45A C 0.4862(3) -0.0316(8) 0.3660(4) 0.145(5) Uani 0.5 1 d D U P A 2
H45D H 0.4799 -0.0821 0.3585 0.218 Uiso 0.5 1 calc GR . P A 2
H45E H 0.5112 -0.0276 0.3854 0.218 Uiso 0.5 1 calc GR . P A 2
H45F H 0.4791 -0.0036 0.3412 0.218 Uiso 0.5 1 calc GR . P A 2
C46A C 0.5074(6) -0.0908(11) 0.4459(5) 0.099(4) Uani 0.5 1 d D U P A 2
H46D H 0.5246 -0.0903 0.4384 0.148 Uiso 0.5 1 calc GR . P A 2
H46E H 0.4915 -0.1311 0.4321 0.148 Uiso 0.5 1 calc GR . P A 2
H46F H 0.5192 -0.0962 0.4758 0.148 Uiso 0.5 1 calc GR . P A 2
O6A O 0.4717(6) 0.0776(9) 0.3869(5) 0.127(6) Uani 0.5 1 d D U P A 2
C92A C 0.2998(4) 0.0303(11) 0.1528(6) 0.091(4) Uani 0.5 1 d D U P C 2
H92D H 0.3246 0.0381 0.1657 0.136 Uiso 0.5 1 calc GR . P C 2
H92E H 0.2944 -0.0203 0.1451 0.136 Uiso 0.5 1 calc GR . P C 2
H92F H 0.2933 0.0433 0.1722 0.136 Uiso 0.5 1 calc GR . P C 2
C90A C 0.2794(3) 0.0781(4) 0.1133(4) 0.081(4) Uani 0.5 1 d D U P C 2
C91A C 0.2409(4) 0.0688(9) 0.0774(4) 0.108(4) Uani 0.5 1 d D U P C 2
H91D H 0.2259 0.0843 0.0866 0.162 Uiso 0.5 1 calc GR . P C 2
H91E H 0.2364 0.0181 0.0692 0.162 Uiso 0.5 1 calc GR . P C 2
H91F H 0.2363 0.0980 0.0538 0.162 Uiso 0.5 1 calc GR . P C 2
C89A C 0.3025(2) 0.0759(5) 0.0959(4) 0.073(3) Uani 0.5 1 d D U P C 2
C94A C 0.3225(4) 0.0047(7) 0.1030(4) 0.091(3) Uani 0.5 1 d D U P C 2
H94D H 0.3369 0.0091 0.0916 0.136 Uiso 0.5 1 calc GR . P C 2
H94E H 0.3061 -0.0348 0.0892 0.136 Uiso 0.5 1 calc GR . P C 2
H94F H 0.3372 -0.0051 0.1326 0.136 Uiso 0.5 1 calc GR . P C 2
C93A C 0.2846(4) 0.0950(10) 0.0492(4) 0.106(4) Uani 0.5 1 d D U P C 2
H93D H 0.2730 0.1416 0.0438 0.159 Uiso 0.5 1 calc GR . P C 2
H93E H 0.2676 0.0579 0.0325 0.159 Uiso 0.5 1 calc GR . P C 2
H93F H 0.3020 0.0975 0.0422 0.159 Uiso 0.5 1 calc GR . P C 2
C38A C 0.5445(3) 0.2181(6) 0.3190(3) 0.105(3) Uani 0.5 1 d D U P B 2
H38D H 0.5255 0.1930 0.2952 0.157 Uiso 0.5 1 calc GR . P B 2
H38E H 0.5632 0.2259 0.3145 0.157 Uiso 0.5 1 calc GR . P B 2
H38F H 0.5364 0.2645 0.3225 0.157 Uiso 0.5 1 calc GR . P B 2
C39A C 0.5659(3) 0.0929(6) 0.3518(3) 0.133(4) Uani 0.5 1 d D U P B 2
H39D H 0.5723 0.0637 0.3760 0.199 Uiso 0.5 1 calc GR . P B 2
H39E H 0.5848 0.0933 0.3474 0.199 Uiso 0.5 1 calc GR . P B 2
H39F H 0.5452 0.0726 0.3275 0.199 Uiso 0.5 1 calc GR . P B 2
C37A C 0.55815(16) 0.1715(5) 0.3588(2) 0.097(4) Uani 0.5 1 d D U P B 2

loop_
_atom_site_aniso_label
_atom_site_aniso_U_11
_atom_site_aniso_U_22
_atom_site_aniso_U_33
_atom_site_aniso_U_23
_atom_site_aniso_U_13
_atom_site_aniso_U_12
Mg1 0.0481(5) 0.0829(8) 0.0480(5) -0.0022(5) 0.0157(4) 0.0005(5)
O1 0.0581(13) 0.0943(17) 0.0514(12) -0.0024(11) 0.0236(10) -0.0084(12)
O2 0.0586(13) 0.0856(16) 0.0579(12) -0.0029(11) 0.0261(11) -0.0019(11)
O3 0.0560(12) 0.0918(17) 0.0511(11) -0.0057(11) 0.0239(10) -0.0019(11)
O4 0.0680(15) 0.116(2) 0.0563(13) -0.0150(13) 0.0315(12) -0.0190(14)
O5 0.104(2) 0.0877(19) 0.0653(15) 0.0015(13) 0.0198(14) -0.0194(15)
O6 0.108(6) 0.070(5) 0.044(3) 0.000(3) 0.029(4) -0.016(4)
N1 0.0512(15) 0.096(2) 0.0509(14) -0.0001(14) 0.0146(12) 0.0035(15)
N2 0.0453(14) 0.0824(19) 0.0526(14) -0.0036(13) 0.0136(11) 0.0007(13)
C1 0.056(2) 0.120(3) 0.078(2) 0.012(2) 0.0234(18) 0.013(2)
C3 0.0488(18) 0.102(3) 0.0593(19) 0.0029(18) 0.0203(15) -0.0013(18)
C2 0.0536(19) 0.098(3) 0.0537(18) -0.0015(18) 0.0149(15) 0.0037(19)
C4 0.0494(18) 0.093(3) 0.0562(18) -0.0057(17) 0.0143(15) -0.0070(17)
C5 0.060(2) 0.085(3) 0.095(3) 0.004(2) 0.028(2) -0.0093(19)
C6 0.0517(18) 0.078(2) 0.066(2) -0.0059(17) 0.0171(16) -0.0039(16)
C7 0.068(2) 0.083(3) 0.0603(19) -0.0047(17) 0.0248(17) 0.0047(19)
C8 0.083(3) 0.101(3) 0.080(3) -0.014(2) 0.036(2) 0.013(2)
C9 0.079(3) 0.088(3) 0.096(3) -0.005(2) 0.037(2) 0.016(2)
C10 0.077(3) 0.089(3) 0.079(2) 0.002(2) 0.031(2) 0.006(2)
C11 0.0566(19) 0.077(2) 0.068(2) -0.0059(17) 0.0202(16) -0.0024(17)
C12 0.0575(19) 0.086(3) 0.0616(19) 0.0025(18) 0.0209(16) 0.0049(17)
C13 0.069(2) 0.091(3) 0.065(2) -0.0021(18) 0.0177(18) -0.0001(19)
C14 0.089(3) 0.098(3) 0.085(3) -0.003(2) 0.039(2) -0.005(2)
C15 0.072(2) 0.103(3) 0.067(2) -0.014(2) 0.0256(19) 0.000(2)
C16 0.112(4) 0.174(5) 0.065(2) 0.001(3) 0.038(2) 0.047(3)
C17 0.103(3) 0.121(4) 0.083(3) -0.018(3) 0.006(2) -0.023(3)
C18 0.0515(19) 0.102(3) 0.0583(19) 0.0140(19) 0.0155(15) 0.0084(18)
C19 0.057(2) 0.108(3) 0.058(2) 0.015(2) 0.0158(16) 0.0067(19)
C20 0.071(2) 0.121(4) 0.065(2) 0.010(2) 0.0196(19) 0.000(2)
C21 0.082(3) 0.122(4) 0.067(2) 0.025(2) 0.019(2) -0.001(3)
C22 0.087(3) 0.100(3) 0.077(3) 0.013(2) 0.027(2) 0.003(2)
C23 0.078(3) 0.096(3) 0.066(2) 0.012(2) 0.0238(19) 0.010(2)
C24 0.112(4) 0.099(3) 0.076(3) 0.008(2) 0.038(3) 0.022(3)
C25 0.157(5) 0.130(4) 0.107(4) 0.016(3) 0.068(4) 0.048(4)
C26 0.122(4) 0.128(4) 0.096(3) -0.018(3) 0.021(3) 0.000(3)
C27 0.068(2) 0.109(3) 0.0541(19) -0.0006(19) 0.0172(17) 0.004(2)
C28 0.083(3) 0.144(4) 0.070(2) -0.001(2) 0.028(2) 0.018(3)
C29 0.076(3) 0.120(4) 0.087(3) -0.019(2) 0.025(2) -0.002(2)
C30 0.070(2) 0.118(3) 0.058(2) -0.005(2) 0.0268(18) -0.014(2)
C31 0.060(2) 0.107(3) 0.0512(17) -0.0017(17) 0.0279(16) -0.0115(19)
C32 0.063(2) 0.105(3) 0.067(2) -0.014(2) 0.0333(18) -0.010(2)
C33 0.060(2) 0.094(3) 0.0628(19) -0.0078(18) 0.0289(17) -0.0032(18)
C34 0.079(3) 0.115(3) 0.088(3) -0.013(2) 0.039(2) 0.013(2)
C35 0.064(2) 0.125(3) 0.067(2) -0.008(2) 0.0292(18) -0.012(2)
C36 0.062(2) 0.097(3) 0.0565(18) -0.0040(17) 0.0312(16) 0.0004(18)
C37 0.067(5) 0.105(6) 0.063(4) -0.017(4) 0.042(4) -0.019(4)
C38 0.076(5) 0.125(7) 0.057(4) -0.021(5) 0.036(4) -0.018(5)
C39 0.086(5) 0.098(6) 0.084(5) -0.025(5) 0.051(5) -0.012(4)
C40 0.074(2) 0.120(3) 0.079(2) 0.008(2) 0.042(2) 0.016(2)
C41 0.097(3) 0.110(3) 0.082(3) 0.008(2) 0.051(2) 0.010(3)
C42 0.122(7) 0.085(6) 0.103(6) -0.005(5) 0.029(6) -0.022(6)
C43 0.120(6) 0.077(5) 0.075(4) -0.009(4) 0.041(4) -0.020(5)
C44 0.104(7) 0.067(5) 0.075(5) 0.002(4) 0.021(5) -0.009(5)
C45 0.122(7) 0.102(6) 0.099(6) -0.018(5) 0.073(5) -0.004(6)
C46 0.109(8) 0.074(7) 0.093(9) 0.002(6) 0.031(7) -0.016(6)
C47 0.108(8) 0.118(9) 0.134(10) -0.013(8) 0.044(8) -0.018(7)
B1 0.052(2) 0.093(3) 0.053(2) -0.0019(19) 0.0192(17) 0.003(2)
B2 0.065(2) 0.077(3) 0.050(2) -0.0008(18) 0.0199(18) -0.004(2)
B3 0.067(2) 0.094(3) 0.051(2) 0.006(2) 0.0224(19) -0.003(2)
Mg2 0.0515(6) 0.0823(8) 0.0507(5) -0.0056(5) 0.0190(5) -0.0032(5)
O7 0.0495(12) 0.0919(17) 0.0503(11) -0.0064(11) 0.0155(10) 0.0031(11)
O8 0.0509(12) 0.0907(17) 0.0571(12) 0.0025(11) 0.0172(10) -0.0006(11)
O9 0.0503(12) 0.0863(16) 0.0504(11) -0.0049(10) 0.0147(9) -0.0003(11)
O10 0.0568(13) 0.118(2) 0.0482(12) -0.0067(12) 0.0132(10) 0.0122(13)
O11 0.0749(16) 0.0939(19) 0.0750(15) -0.0171(13) 0.0393(13) -0.0157(13)
O12 0.0665(15) 0.0884(18) 0.0892(17) -0.0164(14) 0.0360(13) -0.0110(13)
N3 0.0491(14) 0.0784(19) 0.0545(14) -0.0096(13) 0.0178(12) -0.0038(13)
N4 0.0569(15) 0.0788(19) 0.0560(15) -0.0046(13) 0.0241(13) -0.0063(13)
C48 0.061(2) 0.102(3) 0.0583(19) -0.0072(18) 0.0237(16) -0.0052(19)
C49 0.0552(18) 0.081(2) 0.0551(17) -0.0059(16) 0.0235(15) 0.0043(16)
C50 0.0491(17) 0.090(3) 0.0531(17) -0.0118(17) 0.0168(14) -0.0071(17)
C51 0.0470(17) 0.088(3) 0.068(2) -0.0114(18) 0.0262(16) -0.0040(16)
C52 0.065(2) 0.101(3) 0.071(2) -0.019(2) 0.0285(18) -0.017(2)
C53 0.063(2) 0.084(3) 0.066(2) -0.0076(18) 0.0269(17) -0.0106(18)
C54 0.077(2) 0.086(3) 0.068(2) -0.0018(19) 0.0351(19) -0.013(2)
C55 0.091(3) 0.120(4) 0.100(3) 0.006(3) 0.052(3) -0.006(3)
C56 0.121(4) 0.113(4) 0.123(4) 0.029(3) 0.076(4) 0.006(3)
C57 0.114(4) 0.091(3) 0.111(3) 0.020(3) 0.058(3) 0.011(3)
C58 0.081(3) 0.092(3) 0.086(3) 0.000(2) 0.041(2) -0.001(2)
C59 0.071(2) 0.093(3) 0.083(2) 0.000(2) 0.035(2) 0.006(2)
C60 0.080(3) 0.129(4) 0.103(3) 0.017(3) 0.035(3) 0.018(3)
C61 0.092(3) 0.108(3) 0.102(3) -0.017(3) 0.046(3) 0.001(3)
C62 0.062(2) 0.106(3) 0.069(2) -0.005(2) 0.0326(18) -0.010(2)
C63 0.079(3) 0.134(4) 0.084(3) -0.010(3) 0.040(2) -0.022(3)
C64 0.075(2) 0.110(3) 0.079(2) -0.011(2) 0.040(2) -0.008(2)
C65 0.0503(18) 0.094(3) 0.0554(18) -0.0043(17) 0.0211(15) -0.0067(18)
C66 0.058(2) 0.090(3) 0.0588(19) -0.0005(18) 0.0226(16) -0.0037(19)
C67 0.065(2) 0.091(3) 0.081(2) -0.005(2) 0.0263(19) -0.010(2)
C68 0.062(2) 0.117(4) 0.083(3) -0.003(2) 0.033(2) -0.016(2)
C69 0.062(2) 0.100(3) 0.083(2) -0.016(2) 0.0365(19) -0.005(2)
C70 0.058(2) 0.103(3) 0.067(2) -0.0142(19) 0.0270(17) -0.009(2)
C71 0.059(2) 0.092(3) 0.108(3) -0.017(2) 0.037(2) 0.0007(19)
C72 0.078(3) 0.105(3) 0.111(3) -0.013(3) 0.044(3) 0.004(2)
C73 0.090(3) 0.125(4) 0.106(3) -0.046(3) 0.024(3) 0.001(3)
C74 0.063(2) 0.092(3) 0.082(2) 0.009(2) 0.0284(19) -0.006(2)
C75 0.082(3) 0.104(3) 0.093(3) 0.021(2) 0.029(2) -0.001(2)
C76 0.077(3) 0.102(3) 0.090(3) -0.004(2) 0.040(2) 0.001(2)
C77 0.058(2) 0.109(3) 0.068(2) -0.009(2) 0.0180(17) 0.008(2)
C78 0.0497(18) 0.094(3) 0.0513(17) -0.0020(17) 0.0143(14) 0.0070(17)
C79 0.065(2) 0.095(3) 0.066(2) 0.0007(19) 0.0201(18) 0.009(2)
C80 0.059(2) 0.096(3) 0.061(2) 0.0031(18) 0.0212(17) -0.0007(19)
C81 0.093(3) 0.111(3) 0.095(3) 0.024(3) 0.045(2) -0.001(3)
C82 0.074(2) 0.117(3) 0.0525(19) 0.0115(19) 0.0191(17) 0.011(2)
C83 0.0481(17) 0.090(3) 0.0534(17) -0.0004(16) 0.0149(14) 0.0057(16)
C84 0.0567(19) 0.093(3) 0.0578(19) -0.0042(18) 0.0157(16) 0.0095(18)
C85 0.090(3) 0.095(3) 0.104(3) 0.002(2) 0.025(3) 0.011(3)
C86 0.064(2) 0.145(4) 0.060(2) -0.004(2) 0.0121(18) 0.024(2)
C87 0.060(2) 0.111(3) 0.070(2) -0.007(2) 0.0067(18) -0.004(2)
C88 0.074(2) 0.137(4) 0.060(2) 0.009(2) 0.0256(19) 0.024(2)
C89 0.110(7) 0.099(7) 0.059(5) -0.004(5) 0.008(5) -0.018(6)
C90 0.090(6) 0.105(7) 0.074(6) -0.003(5) 0.025(5) -0.020(6)
C91 0.081(6) 0.098(7) 0.098(7) 0.000(6) 0.031(5) -0.027(5)
C92 0.109(8) 0.127(8) 0.097(7) -0.008(6) 0.055(7) -0.046(7)
C93 0.126(9) 0.114(9) 0.048(5) -0.005(5) 0.010(5) 0.009(7)
C94 0.110(8) 0.107(9) 0.083(6) 0.019(6) 0.021(6) -0.026(7)
B4 0.0495(19) 0.090(3) 0.0495(18) -0.0096(18) 0.0218(16) -0.0061(19)
B5 0.055(2) 0.091(3) 0.056(2) -0.0087(19) 0.0253(18) -0.009(2)
B6 0.054(2) 0.091(3) 0.0439(18) -0.0006(18) 0.0125(16) 0.004(2)
C47A 0.085(6) 0.104(7) 0.070(5) 0.012(5) 0.041(4) -0.036(5)
C44A 0.136(9) 0.120(9) 0.095(7) 0.002(6) 0.023(7) -0.057(7)
C43A 0.117(6) 0.102(6) 0.086(5) -0.004(4) 0.029(5) -0.035(5)
C42A 0.102(6) 0.105(7) 0.073(5) 0.006(5) 0.031(5) -0.029(5)
C45A 0.176(10) 0.113(8) 0.090(6) -0.015(6) 0.036(7) -0.036(8)
C46A 0.098(8) 0.114(9) 0.071(6) 0.001(6) 0.037(6) -0.014(7)
O6A 0.104(7) 0.097(7) 0.099(8) 0.009(6) 0.003(6) -0.036(6)
C92A 0.091(7) 0.089(7) 0.095(7) -0.004(5) 0.053(6) -0.017(6)
C90A 0.068(5) 0.083(6) 0.090(6) -0.010(5) 0.041(5) -0.002(5)
C91A 0.078(6) 0.113(9) 0.119(8) -0.021(7) 0.043(6) -0.015(6)
C89A 0.071(4) 0.067(5) 0.091(6) -0.016(4) 0.050(4) -0.002(4)
C94A 0.096(7) 0.079(7) 0.106(7) 0.003(6) 0.061(6) 0.009(5)
C93A 0.103(7) 0.093(8) 0.087(7) -0.017(6) 0.029(6) -0.002(6)
C38A 0.090(6) 0.151(9) 0.062(5) -0.001(6) 0.033(4) -0.023(6)
C39A 0.110(7) 0.153(9) 0.101(6) -0.045(7) 0.036(6) 0.008(7)
C37A 0.082(6) 0.131(8) 0.069(5) -0.007(5) 0.035(4) -0.007(5)

loop_
_atom_type_symbol
_atom_type_description
_atom_type_scat_dispersion_real
_atom_type_scat_dispersion_imag
_atom_type_scat_source
C C 0.0181 0.0091 'International Tables Vol C Tables 4.2.6.8 and 6.1.1.4'
H H 0.0000 0.0000 'International Tables Vol C Tables 4.2.6.8 and 6.1.1.4'
B B 0.0090 0.0039 'International Tables Vol C Tables 4.2.6.8 and 6.1.1.4'
Mg Mg 0.1719 0.1771 'International Tables Vol C Tables 4.2.6.8 and 6.1.1.4'
N N 0.0311 0.0180 'International Tables Vol C Tables 4.2.6.8 and 6.1.1.4'
O O 0.0492 0.0322 'International Tables Vol C Tables 4.2.6.8 and 6.1.1.4'

loop_
_geom_angle_atom_site_label_1
_geom_angle_atom_site_label_2
_geom_angle_atom_site_label_3
_geom_angle
O1 Mg1 O3 90.30(10)
O1 Mg1 N1 119.14(12)
O1 Mg1 N2 127.47(12)
N1 Mg1 O3 113.70(11)
N1 Mg1 N2 95.23(12)
N2 Mg1 O3 112.00(11)
C31 O1 Mg1 127.4(2)
C31 O1 B1 112.6(2)
B1 O1 Mg1 111.6(2)
C33 O2 B1 118.2(3)
C36 O3 Mg1 143.41(19)
B2 O3 Mg1 106.6(2)
B2 O3 C36 109.2(3)
B2 O4 C37 108.8(3)
B2 O4 C37A 112.6(3)
B3 O5 C42 107.6(6)
B3 O5 C42A 109.8(6)
B3 O6 C43 106.3(10)
C2 N1 Mg1 109.4(2)
C2 N1 C18 119.6(3)
C18 N1 Mg1 130.1(2)
C4 N2 Mg1 112.1(2)
C4 N2 C6 118.0(3)
C6 N2 Mg1 129.4(2)
C2 C3 C4 130.4(4)
N1 C2 C1 120.6(3)
N1 C2 C3 124.3(3)
C3 C2 C1 115.1(4)
N2 C4 C3 122.5(4)
N2 C4 C5 122.2(3)
C3 C4 C5 115.3(3)
C7 C6 N2 118.8(3)
C7 C6 C11 120.5(3)
C11 C6 N2 120.6(3)
C6 C7 C15 121.3(3)
C8 C7 C6 119.2(3)
C8 C7 C15 119.4(4)
C7 C8 C9 121.6(4)
C10 C9 C8 119.5(4)
C9 C10 C11 121.3(4)
C6 C11 C12 123.9(3)
C10 C11 C6 118.0(4)
C10 C11 C12 118.1(3)
C11 C12 C13 111.7(3)
C11 C12 C14 112.6(3)
C13 C12 C14 110.1(3)
C7 C15 C16 112.3(3)
C7 C15 C17 111.0(4)
C17 C15 C16 111.1(4)
C19 C18 N1 118.2(4)
C23 C18 N1 120.5(3)
C23 C18 C19 121.1(4)
C18 C19 C27 123.6(3)
C20 C19 C18 117.9(4)
C20 C19 C27 118.5(4)
C21 C20 C19 121.2(4)
C20 C21 C22 120.3(4)
C21 C22 C23 120.7(4)
C18 C23 C22 118.9(4)
C18 C23 C24 123.0(4)
C22 C23 C24 118.1(4)
C23 C24 C26 111.4(4)
C25 C24 C23 110.0(4)
C25 C24 C26 112.3(4)
C19 C27 C28 113.3(4)
C19 C27 C29 111.1(3)
C28 C27 C29 108.9(3)
O1 C31 C30 108.4(3)
O1 C31 C32 107.8(3)
C30 C31 C32 113.5(3)
C31 C32 C33 114.0(3)
O2 C33 C32 109.4(3)
O2 C33 C34 104.8(3)
O2 C33 C35 111.7(3)
C32 C33 C35 110.4(3)
C34 C33 C32 110.0(3)
C34 C33 C35 110.3(3)
O3 C36 C37 99.8(3)
O3 C36 C40 108.0(3)
O3 C36 C41 107.5(3)
O3 C36 C37A 103.7(3)
C40 C36 C37 110.9(4)
C40 C36 C41 108.7(3)
C40 C36 C37A 122.3(5)
C41 C36 C37 121.0(4)
C41 C36 C37A 105.8(5)
O4 C37 C36 104.1(4)
O4 C37 C38 106.2(6)
O4 C37 C39 107.6(6)
C38 C37 C36 114.0(6)
C38 C37 C39 109.8(6)
C39 C37 C36 114.5(6)
O5 C42 C43 101.0(8)
O5 C42 C46 103.0(12)
O5 C42 C47 109.3(12)
C43 C42 C46 122.3(15)
C43 C42 C47 110.5(11)
C46 C42 C47 109.5(17)
O6 C43 C42 101.5(9)
O6 C43 C44 106.4(10)
O6 C43 C45 112.6(11)
C42 C43 C44 113.5(9)
C42 C43 C45 110.9(11)
C44 C43 C45 111.5(9)
O1 B1 B2 103.7(3)
O1 B1 B3 111.8(3)
O2 B1 O1 106.3(3)
O2 B1 B2 111.4(3)
O2 B1 B3 116.0(3)
B3 B1 B2 106.9(3)
O3 B2 B1 119.9(3)
O4 B2 O3 110.2(3)
O4 B2 B1 129.6(3)
O5 B3 O6 108.2(6)
O5 B3 B1 127.7(3)
O6 B3 B1 122.9(6)
O6A B3 O5 107.7(8)
O6A B3 B1 124.6(8)
O7 Mg2 O9 90.22(10)
O7 Mg2 N3 123.41(11)
O7 Mg2 N4 123.82(12)
O9 Mg2 N4 112.99(11)
N3 Mg2 O9 111.97(11)
N3 Mg2 N4 95.23(12)
C78 O7 Mg2 129.7(2)
C78 O7 B4 110.6(2)
B4 O7 Mg2 113.46(17)
C80 O8 B4 117.5(3)
C83 O9 Mg2 143.62(19)
B5 O9 Mg2 106.8(2)
B5 O9 C83 108.1(3)
B5 O10 C84 110.2(3)
B6 O11 C89 103.7(7)
B6 O11 C89A 110.7(5)
B6 O12 C90 110.9(6)
B6 O12 C90A 108.1(5)
C49 N3 Mg2 111.3(2)
C49 N3 C65 116.5(3)
C65 N3 Mg2 131.5(2)
C51 N4 Mg2 112.4(2)
C51 N4 C53 117.8(3)
C53 N4 Mg2 129.2(2)
N3 C49 C48 120.0(3)
N3 C49 C50 123.1(3)
C50 C49 C48 116.8(3)
C49 C50 C51 131.8(3)
N4 C51 C50 123.0(3)
N4 C51 C52 121.2(3)
C50 C51 C52 115.8(3)
C54 C53 N4 121.5(3)
C54 C53 C58 121.2(4)
C58 C53 N4 117.3(4)
C53 C54 C62 123.5(4)
C55 C54 C53 118.1(4)
C55 C54 C62 118.4(4)
C54 C55 C56 122.2(5)
C57 C56 C55 119.1(5)
C56 C57 C58 122.3(5)
C53 C58 C59 121.6(4)
C57 C58 C53 117.2(4)
C57 C58 C59 121.2(4)
C58 C59 C60 113.0(4)
C58 C59 C61 109.4(3)
C60 C59 C61 110.2(3)
C54 C62 C63 112.8(4)
C54 C62 C64 111.5(3)
C63 C62 C64 109.2(3)
C66 C65 N3 121.1(3)
C66 C65 C70 120.3(3)
C70 C65 N3 118.6(3)
C65 C66 C67 118.9(4)
C65 C66 C74 123.1(3)
C67 C66 C74 118.0(4)
C68 C67 C66 121.3(4)
C69 C68 C67 119.4(4)
C68 C69 C70 121.6(4)
C65 C70 C71 122.8(4)
C69 C70 C65 118.4(4)
C69 C70 C71 118.7(4)
C70 C71 C73 110.7(4)
C72 C71 C70 110.9(3)
C72 C71 C73 109.4(3)
C66 C74 C75 111.9(3)
C66 C74 C76 111.3(3)
C76 C74 C75 110.6(3)
O7 C78 C77 108.9(3)
O7 C78 C79 108.1(3)
C79 C78 C77 113.3(3)
C78 C79 C80 113.9(3)
O8 C80 C79 109.2(3)
O8 C80 C81 106.0(3)
O8 C80 C82 111.6(3)
C81 C80 C79 109.4(3)
C81 C80 C82 108.4(3)
C82 C80 C79 112.0(3)
O9 C83 C84 100.8(2)
O9 C83 C87 107.7(3)
O9 C83 C88 109.3(3)
C87 C83 C84 113.8(3)
C88 C83 C84 115.9(3)
C88 C83 C87 108.8(3)
O10 C84 C83 104.0(3)
O10 C84 C85 105.8(3)
O10 C84 C86 109.6(3)
C85 C84 C83 112.8(3)
C86 C84 C83 114.6(3)
C86 C84 C85 109.4(3)
O11 C89 C90 106.7(9)
O11 C89 C93 112.7(10)
O11 C89 C94 100.3(10)
C90 C89 C93 112.9(13)
C90 C89 C94 118.0(11)
C94 C89 C93 105.7(10)
O12 C90 C89 96.8(9)
O12 C90 C91 110.3(10)
O12 C90 C92 108.9(13)
C89 C90 C91 124.4(11)
C89 C90 C92 124.7(14)
C91 C90 C92 91.5(9)
O7 B4 B5 103.2(3)
O7 B4 B6 111.8(3)
O8 B4 O7 106.6(3)
O8 B4 B5 111.6(3)
O8 B4 B6 117.0(3)
B6 B4 B5 105.8(3)
O9 B5 B4 119.3(3)
O10 B5 O9 108.9(3)
O10 B5 B4 131.3(3)
O11 B6 B4 121.0(3)
O12 B6 O11 109.4(3)
O12 B6 B4 129.5(4)
C44A C43A C45A 105.7(10)
C42A C43A C44A 122.7(12)
C42A C43A C45A 112.3(12)
O6A C43A C44A 108.9(13)
O6A C43A C42A 102.1(11)
O6A C43A C45A 103.5(13)
O5 C42A C47A 109.8(9)
O5 C42A C43A 103.4(7)
O5 C42A C46A 110.0(13)
C43A C42A C47A 105.8(11)
C43A C42A C46A 116.1(12)
C46A C42A C47A 111.4(15)
B3 O6A C43A 111.2(12)
O12 C90A C92A 104.8(11)
O12 C90A C91A 106.3(9)
O12 C90A C89A 105.5(7)
C91A C90A C92A 126.7(9)
C89A C90A C92A 102.5(12)
C89A C90A C91A 109.4(10)
O11 C89A C90A 102.3(7)
O11 C89A C94A 112.8(9)
O11 C89A C93A 102.4(9)
C90A C89A C94A 115.7(9)
C90A C89A C93A 116.2(11)
C94A C89A C93A 106.7(8)
O4 C37A C36 104.1(4)
O4 C37A C38A 108.8(7)
O4 C37A C39A 105.7(8)
C38A C37A C36 115.1(7)
C39A C37A C36 111.6(7)
C39A C37A C38A 110.8(7)

loop_
_geom_bond_atom_site_label_1
_geom_bond_atom_site_label_2
_geom_bond_distance
Mg1 O1 1.943(2)
Mg1 O3 2.043(2)
Mg1 N1 2.031(3)
Mg1 N2 2.042(3)
O1 C31 1.444(4)
O1 B1 1.572(4)
O2 C33 1.440(4)
O2 B1 1.480(5)
O3 C36 1.501(4)
O3 B2 1.418(4)
O4 C37 1.470(6)
O4 B2 1.345(4)
O4 C37A 1.470(6)
O5 C42 1.465(5)
O5 B3 1.375(5)
O5 C42A 1.465(5)
O6 C43 1.462(5)
O6 B3 1.395(15)
N1 C2 1.341(4)
N1 C18 1.451(4)
N2 C4 1.336(4)
N2 C6 1.461(4)
C1 C2 1.520(5)
C3 C2 1.396(5)
C3 C4 1.423(5)
C4 C5 1.499(5)
C6 C7 1.405(5)
C6 C11 1.414(4)
C7 C8 1.373(5)
C7 C15 1.507(5)
C8 C9 1.383(5)
C9 C10 1.382(5)
C10 C11 1.401(5)
C11 C12 1.494(5)
C12 C13 1.527(4)
C12 C14 1.540(5)
C15 C16 1.550(5)
C15 C17 1.531(5)
C18 C19 1.407(5)
C18 C23 1.384(5)
C19 C20 1.397(5)
C19 C27 1.499(5)
C20 C21 1.363(6)
C21 C22 1.380(5)
C22 C23 1.390(5)
C23 C24 1.528(5)
C24 C25 1.522(6)
C24 C26 1.535(6)
C27 C28 1.529(5)
C27 C29 1.536(5)
C30 C31 1.511(4)
C31 C32 1.513(5)
C32 C33 1.532(4)
C33 C34 1.522(5)
C33 C35 1.540(5)
C36 C37 1.552(6)
C36 C40 1.503(5)
C36 C41 1.508(5)
C36 C37A 1.551(6)
C37 C38 1.533(5)
C37 C39 1.536(5)
C42 C43 1.467(8)
C42 C46 1.536(5)
C42 C47 1.541(5)
C43 C44 1.537(5)
C43 C45 1.546(5)
B1 B2 1.724(6)
B1 B3 1.722(6)
B3 O6A 1.334(18)
Mg2 O7 1.930(2)
Mg2 O9 2.050(2)
Mg2 N3 2.035(3)
Mg2 N4 2.061(3)
O7 C78 1.448(3)
O7 B4 1.579(4)
O8 C80 1.433(4)
O8 B4 1.472(5)
O9 C83 1.497(3)
O9 B5 1.443(4)
O10 C84 1.449(4)
O10 B5 1.350(5)
O11 C89 1.451(5)
O11 B6 1.388(5)
O11 C89A 1.450(4)
O12 C90 1.451(4)
O12 B6 1.383(5)
O12 C90A 1.454(4)
N3 C49 1.347(4)
N3 C65 1.454(4)
N4 C51 1.336(4)
N4 C53 1.445(4)
C48 C49 1.501(4)
C49 C50 1.393(5)
C50 C51 1.419(5)
C51 C52 1.522(4)
C53 C54 1.393(5)
C53 C58 1.427(5)
C54 C55 1.387(5)
C54 C62 1.502(5)
C55 C56 1.394(6)
C56 C57 1.358(6)
C57 C58 1.406(6)
C58 C59 1.512(5)
C59 C60 1.535(5)
C59 C61 1.554(5)
C62 C63 1.533(5)
C62 C64 1.535(5)
C65 C66 1.381(5)
C65 C70 1.407(5)
C66 C67 1.399(5)
C66 C74 1.515(5)
C67 C68 1.373(5)
C68 C69 1.362(5)
C69 C70 1.394(5)
C70 C71 1.521(5)
C71 C72 1.516(5)
C71 C73 1.547(5)
C74 C75 1.545(5)
C74 C76 1.524(5)
C77 C78 1.513(5)
C78 C79 1.501(5)
C79 C80 1.545(5)
C80 C81 1.522(5)
C80 C82 1.528(5)
C83 C84 1.538(5)
C83 C87 1.506(5)
C83 C88 1.502(5)
C84 C85 1.530(5)
C84 C86 1.521(5)
C89 C90 1.509(7)
C89 C93 1.530(5)
C89 C94 1.521(5)
C90 C91 1.524(5)
C90 C92 1.528(5)
B4 B5 1.737(5)
B4 B6 1.724(6)
C47A C42A 1.540(5)
C44A C43A 1.537(5)
C43A C42A 1.469(8)
C43A C45A 1.544(5)
C43A O6A 1.463(5)
C42A C46A 1.536(5)
C92A C90A 1.531(4)
C90A C91A 1.527(5)
C90A C89A 1.513(7)
C89A C94A 1.522(4)
C89A C93A 1.531(5)
C38A C37A 1.536(5)
C39A C37A 1.532(5)

loop_
_smtbx_masks_void_nr
_smtbx_masks_void_average_x
_smtbx_masks_void_average_y
_smtbx_masks_void_average_z
_smtbx_masks_void_volume
_smtbx_masks_void_count_electrons
1 -0.171 0.250 -0.921 4566.6 1024.4
2 -0.142 0.750 -0.392 4566.6 1024.4
